data_7107142
loop_
_publ_author_name
'Yanjun Zhu'
'Dan A. Smith'
'David E. Herbert'
'Sylvain Gatard'
'Oleg V. Ozerov'

_publ_section_title
;
 C-H and C-O oxidative addition in reactions of aryl carboxylates with a
 PNP pincer-ligated Rh(I) fragment
;
_journal_name_full Chem.Commun.
_journal_page_first 218
_journal_paper_doi 10.1039/c1cc15845g
_journal_volume 48
_journal_year 2012
_chemical_formula_moiety 'C37 H55 N2 O2 P2 Rh'
_chemical_formula_sum 'C37 H55 N2 O2 P2 Rh'
_chemical_formula_weight 724.68
_chemical_name_systematic
;
?
;
_space_group_IT_number 14
_symmetry_cell_setting monoclinic
_symmetry_space_group_name_Hall '-P 2yn'
_symmetry_space_group_name_H-M 'P 1 21/n 1'
_atom_sites_solution_hydrogens geom
_atom_sites_solution_primary direct
_atom_sites_solution_secondary difmap
_audit_creation_method SHELXL-97
_cell_angle_alpha 90.00
_cell_angle_beta 90.154(8)
_cell_angle_gamma 90.00
_cell_formula_units_Z 4
_cell_length_a 10.718(7)
_cell_length_b 18.395(12)
_cell_length_c 18.871(12)
_cell_measurement_reflns_used 7164
_cell_measurement_temperature 296(2)
_cell_measurement_theta_max 24.04
_cell_measurement_theta_min 2.16
_cell_volume 3721(4)
_computing_cell_refinement 'Bruker SMART'
_computing_data_collection 'Bruker SMART'
_computing_data_reduction 'Bruker SAINT'
_computing_molecular_graphics 'Bruker SHELXTL'
_computing_publication_material 'Bruker SHELXTL'
_computing_structure_refinement 'SHELXL-97 (Sheldrick, 2008)'
_computing_structure_solution 'SHELXS-97 (Sheldrick, 2008)'
_diffrn_ambient_temperature 296(2)
_diffrn_measured_fraction_theta_full 0.998
_diffrn_measured_fraction_theta_max 0.998
_diffrn_measurement_device_type 'CCD area detector'
_diffrn_measurement_method 'phi and omega scans'
_diffrn_radiation_monochromator graphite
_diffrn_radiation_source 'fine-focus sealed tube'
_diffrn_radiation_type MoK\a
_diffrn_radiation_wavelength 0.71073
_diffrn_reflns_av_R_equivalents 0.0574
_diffrn_reflns_av_sigmaI/netI 0.0461
_diffrn_reflns_limit_h_max 13
_diffrn_reflns_limit_h_min -13
_diffrn_reflns_limit_k_max 23
_diffrn_reflns_limit_k_min -23
_diffrn_reflns_limit_l_max 24
_diffrn_reflns_limit_l_min -24
_diffrn_reflns_number 40598
_diffrn_reflns_theta_full 27.50
_diffrn_reflns_theta_max 27.50
_diffrn_reflns_theta_min 2.18
_exptl_absorpt_coefficient_mu 0.578
_exptl_absorpt_correction_T_max 0.9621
_exptl_absorpt_correction_T_min 0.8230
_exptl_absorpt_correction_type multi-scan
_exptl_absorpt_process_details SADABS
_exptl_crystal_colour red
_exptl_crystal_density_diffrn 1.294
_exptl_crystal_density_method 'not measured'
_exptl_crystal_description block
_exptl_crystal_F_000 1528
_exptl_crystal_size_max 0.22
_exptl_crystal_size_mid 0.11
_exptl_crystal_size_min 0.06
_refine_diff_density_max 0.638
_refine_diff_density_min -0.517
_refine_diff_density_rms 0.065
_refine_ls_extinction_method none
_refine_ls_goodness_of_fit_ref 1.079
_refine_ls_hydrogen_treatment constr
_refine_ls_matrix_type full
_refine_ls_number_parameters 409
_refine_ls_number_reflns 8517
_refine_ls_number_restraints 0
_refine_ls_restrained_S_all 1.079
_refine_ls_R_factor_all 0.0642
_refine_ls_R_factor_gt 0.0398
_refine_ls_shift/su_max 0.001
_refine_ls_shift/su_mean 0.000
_refine_ls_structure_factor_coef Fsqd
_refine_ls_weighting_details 'calc w=1/[\s^2^(Fo^2^)+(0.0498P)^2^+0.0000P] where P=(Fo^2^+2Fc^2^)/3'
_refine_ls_weighting_scheme calc
_refine_ls_wR_factor_gt 0.0956
_refine_ls_wR_factor_ref 0.1054
_reflns_number_gt 6088
_reflns_number_total 8517
_reflns_threshold_expression >2sigma(I)
_cod_data_source_file c1cc15845g.txt
_cod_data_source_block yjz643sad4
_cod_original_sg_symbol_H-M P2(1)/n
_cod_database_code 7107142

loop_
_symmetry_equiv_pos_as_xyz
'x, y, z'
'-x+1/2, y+1/2, -z+1/2'
'-x, -y, -z'
'x-1/2, -y-1/2, z-1/2'

loop_
_atom_site_label
_atom_site_type_symbol
_atom_site_fract_x
_atom_site_fract_y
_atom_site_fract_z
_atom_site_U_iso_or_equiv
_atom_site_adp_type
_atom_site_occupancy
_atom_site_symmetry_multiplicity
_atom_site_calc_flag
_atom_site_refinement_flags
C1 C 0.3232(3) 0.72750(15) 0.14464(14) 0.0433(7) Uani 1 1 d .
C2 C 0.4272(3) 0.68508(15) 0.12478(15) 0.0445(7) Uani 1 1 d .
C3 C 0.4100(3) 0.62205(16) 0.08321(15) 0.0502(7) Uani 1 1 d .
H3 H 0.4793 0.5937 0.0727 0.060 Uiso 1 1 calc R
C4 C 0.2972(3) 0.60080(17) 0.05782(15) 0.0535(8) Uani 1 1 d .
C5 C 0.1973(3) 0.64728(19) 0.07133(16) 0.0593(9) Uani 1 1 d .
H5 H 0.1198 0.6365 0.0516 0.071 Uiso 1 1 calc R
C6 C 0.2093(3) 0.70866(17) 0.11289(15) 0.0521(7) Uani 1 1 d .
H6 H 0.1401 0.7383 0.1200 0.063 Uiso 1 1 calc R
C7 C 0.2824(3) 0.53311(19) 0.01372(17) 0.0722(11) Uani 1 1 d .
H7A H 0.3631 0.5161 -0.0008 0.108 Uiso 1 1 calc R
H7B H 0.2328 0.5439 -0.0274 0.108 Uiso 1 1 calc R
H7C H 0.2419 0.4962 0.0413 0.108 Uiso 1 1 calc R
C8 C 0.2441(3) 0.81168(15) 0.23332(15) 0.0422(6) Uani 1 1 d .
C9 C 0.2583(2) 0.87893(15) 0.26818(15) 0.0431(6) Uani 1 1 d .
C10 C 0.1648(3) 0.90697(16) 0.31086(15) 0.0491(7) Uani 1 1 d .
H10 H 0.1768 0.9520 0.3323 0.059 Uiso 1 1 calc R
C11 C 0.0549(3) 0.87026(19) 0.32249(16) 0.0552(8) Uani 1 1 d .
C12 C 0.0452(3) 0.80112(19) 0.29306(17) 0.0577(8) Uani 1 1 d .
H12 H -0.0248 0.7732 0.3031 0.069 Uiso 1 1 calc R
C13 C 0.1354(3) 0.77292(17) 0.24989(16) 0.0526(8) Uani 1 1 d .
H13 H 0.1243 0.7267 0.2310 0.063 Uiso 1 1 calc R
C14 C -0.0473(3) 0.9016(2) 0.36735(19) 0.0726(10) Uani 1 1 d .
H14A H -0.0221 0.9482 0.3850 0.109 Uiso 1 1 calc R
H14B H -0.0637 0.8696 0.4064 0.109 Uiso 1 1 calc R
H14C H -0.1216 0.9069 0.3393 0.109 Uiso 1 1 calc R
C15 C 0.5318(3) 0.77088(15) 0.29757(15) 0.0437(6) Uani 1 1 d .
C16 C 0.4425(3) 0.72594(17) 0.32799(18) 0.0593(8) Uani 1 1 d .
H16 H 0.3677 0.7175 0.3044 0.071 Uiso 1 1 calc R
C17 C 0.4642(4) 0.6936(2) 0.3933(2) 0.0792(12) Uani 1 1 d .
H17 H 0.4033 0.6640 0.4133 0.095 Uiso 1 1 calc R
C18 C 0.5746(4) 0.7046(2) 0.4289(2) 0.0845(12) Uani 1 1 d .
H18 H 0.5882 0.6833 0.4729 0.101 Uiso 1 1 calc R
C19 C 0.6643(3) 0.7474(2) 0.39885(18) 0.0689(10) Uani 1 1 d .
H19 H 0.7398 0.7547 0.4221 0.083 Uiso 1 1 calc R
C20 C 0.6428(3) 0.78009(16) 0.33382(16) 0.0523(7) Uani 1 1 d .
H20 H 0.7048 0.8090 0.3140 0.063 Uiso 1 1 calc R
C21 C 0.6768(3) 0.90935(16) 0.14953(16) 0.0472(7) Uani 1 1 d .
C22 C 0.8945(3) 0.9481(2) 0.1516(2) 0.0725(10) Uani 1 1 d .
H22A H 0.8908 0.9345 0.2012 0.087 Uiso 1 1 calc R
H22B H 0.9326 0.9958 0.1487 0.087 Uiso 1 1 calc R
C23 C 0.9748(4) 0.8942(3) 0.1127(3) 0.1097(16) Uani 1 1 d .
H23A H 0.9388 0.8465 0.1166 0.165 Uiso 1 1 calc R
H23B H 1.0570 0.8940 0.1330 0.165 Uiso 1 1 calc R
H23C H 0.9796 0.9076 0.0636 0.165 Uiso 1 1 calc R
C24 C 0.7479(4) 0.9915(2) 0.0574(2) 0.0843(12) Uani 1 1 d .
H24A H 0.7013 0.9607 0.0250 0.101 Uiso 1 1 calc R
H24B H 0.8280 1.0018 0.0358 0.101 Uiso 1 1 calc R
C25 C 0.6785(5) 1.0612(2) 0.0672(3) 0.129(2) Uani 1 1 d .
H25A H 0.5954 1.0510 0.0831 0.194 Uiso 1 1 calc R
H25B H 0.6749 1.0869 0.0230 0.194 Uiso 1 1 calc R
H25C H 0.7208 1.0906 0.1018 0.194 Uiso 1 1 calc R
C26 C 0.6348(3) 0.75134(19) 0.05126(18) 0.0650(9) Uani 1 1 d .
H26 H 0.6963 0.7900 0.0589 0.078 Uiso 1 1 calc R
C27 C 0.7001(4) 0.6930(2) 0.0090(2) 0.0990(15) Uani 1 1 d .
H27A H 0.6449 0.6525 0.0025 0.149 Uiso 1 1 calc R
H27B H 0.7735 0.6774 0.0340 0.149 Uiso 1 1 calc R
H27C H 0.7235 0.7122 -0.0364 0.149 Uiso 1 1 calc R
C28 C 0.5293(4) 0.7852(2) 0.00737(18) 0.0808(11) Uani 1 1 d .
H28A H 0.5633 0.8066 -0.0348 0.121 Uiso 1 1 calc R
H28B H 0.4883 0.8220 0.0348 0.121 Uiso 1 1 calc R
H28C H 0.4702 0.7482 -0.0054 0.121 Uiso 1 1 calc R
C29 C 0.6852(3) 0.65472(17) 0.17100(19) 0.0620(9) Uani 1 1 d .
H29 H 0.6999 0.6222 0.1307 0.074 Uiso 1 1 calc R
C30 C 0.6372(4) 0.6088(2) 0.2308(2) 0.0825(12) Uani 1 1 d .
H30A H 0.6956 0.5705 0.2407 0.124 Uiso 1 1 calc R
H30B H 0.5582 0.5881 0.2177 0.124 Uiso 1 1 calc R
H30C H 0.6271 0.6384 0.2723 0.124 Uiso 1 1 calc R
C31 C 0.8094(3) 0.6905(2) 0.1893(3) 0.0891(13) Uani 1 1 d .
H31A H 0.7965 0.7271 0.2248 0.134 Uiso 1 1 calc R
H31B H 0.8438 0.7125 0.1475 0.134 Uiso 1 1 calc R
H31C H 0.8662 0.6544 0.2070 0.134 Uiso 1 1 calc R
C32 C 0.4511(3) 0.96064(15) 0.34477(14) 0.0465(7) Uani 1 1 d .
H32 H 0.3919 1.0000 0.3544 0.056 Uiso 1 1 calc R
C33 C 0.5796(3) 0.9947(2) 0.33895(19) 0.0720(10) Uani 1 1 d .
H33A H 0.6005 1.0183 0.3828 0.108 Uiso 1 1 calc R
H33B H 0.5796 1.0298 0.3013 0.108 Uiso 1 1 calc R
H33C H 0.6401 0.9576 0.3291 0.108 Uiso 1 1 calc R
C34 C 0.4444(3) 0.90797(17) 0.40661(16) 0.0600(8) Uani 1 1 d .
H34A H 0.5050 0.8701 0.4002 0.090 Uiso 1 1 calc R
H34B H 0.3625 0.8870 0.4087 0.090 Uiso 1 1 calc R
H34C H 0.4615 0.9335 0.4499 0.090 Uiso 1 1 calc R
C35 C 0.3835(3) 1.00100(17) 0.20062(17) 0.0579(8) Uani 1 1 d .
H35 H 0.4661 1.0183 0.1862 0.070 Uiso 1 1 calc R
C36 C 0.3155(4) 0.9781(2) 0.13380(18) 0.0812(11) Uani 1 1 d .
H36A H 0.2306 0.9662 0.1451 0.122 Uiso 1 1 calc R
H36B H 0.3559 0.9363 0.1138 0.122 Uiso 1 1 calc R
H36C H 0.3168 1.0173 0.1002 0.122 Uiso 1 1 calc R
C37 C 0.3165(5) 1.06476(19) 0.2340(2) 0.1030(15) Uani 1 1 d .
H37A H 0.3048 1.1022 0.1992 0.155 Uiso 1 1 calc R
H37B H 0.3655 1.0834 0.2726 0.155 Uiso 1 1 calc R
H37C H 0.2368 1.0491 0.2514 0.155 Uiso 1 1 calc R
N1 N 0.3400(2) 0.78655(12) 0.18983(12) 0.0427(5) Uani 1 1 d .
N2 N 0.7687(3) 0.95187(15) 0.12335(14) 0.0625(7) Uani 1 1 d .
O1 O 0.69520(17) 0.87342(10) 0.20673(10) 0.0460(5) Uani 1 1 d .
O2 O 0.57289(19) 0.90463(11) 0.11817(11) 0.0527(5) Uani 1 1 d .
P1 P 0.57602(7) 0.72548(4) 0.14103(4) 0.04560(19) Uani 1 1 d .
P2 P 0.40837(7) 0.92089(4) 0.25857(4) 0.04014(17) Uani 1 1 d .
Rh1 Rh 0.516246(19) 0.825965(11) 0.205643(11) 0.03785(8) Uani 1 1 d .

loop_
_atom_site_aniso_label
_atom_site_aniso_U_11
_atom_site_aniso_U_22
_atom_site_aniso_U_33
_atom_site_aniso_U_23
_atom_site_aniso_U_13
_atom_site_aniso_U_12
C1 0.0449(16) 0.0409(16) 0.0441(15) -0.0031(12) -0.0021(13) -0.0045(13)
C2 0.0477(17) 0.0398(16) 0.0459(16) -0.0055(12) -0.0018(13) -0.0003(13)
C3 0.0598(19) 0.0438(17) 0.0471(17) -0.0085(13) 0.0038(14) -0.0038(14)
C4 0.065(2) 0.0558(19) 0.0394(16) -0.0072(14) 0.0060(14) -0.0216(16)
C5 0.060(2) 0.072(2) 0.0457(18) -0.0063(16) -0.0085(15) -0.0223(18)
C6 0.0455(17) 0.061(2) 0.0494(17) -0.0064(15) -0.0054(14) -0.0037(15)
C7 0.092(3) 0.068(2) 0.056(2) -0.0224(17) 0.0145(18) -0.036(2)
C8 0.0351(15) 0.0448(17) 0.0468(16) -0.0041(12) -0.0052(12) 0.0020(12)
C9 0.0372(15) 0.0423(16) 0.0499(16) -0.0041(13) -0.0023(12) 0.0011(12)
C10 0.0417(16) 0.0520(18) 0.0537(17) -0.0113(14) -0.0018(13) 0.0059(14)
C11 0.0384(17) 0.073(2) 0.0540(18) -0.0086(16) 0.0012(14) 0.0030(16)
C12 0.0372(17) 0.073(2) 0.063(2) -0.0052(17) 0.0015(14) -0.0079(16)
C13 0.0439(17) 0.0530(19) 0.0607(19) -0.0088(15) -0.0034(14) -0.0059(14)
C14 0.051(2) 0.091(3) 0.076(2) -0.016(2) 0.0106(17) 0.0026(19)
C15 0.0468(16) 0.0377(15) 0.0466(16) -0.0002(12) 0.0014(13) 0.0057(13)
C16 0.054(2) 0.054(2) 0.069(2) 0.0122(17) 0.0032(17) -0.0008(16)
C17 0.078(3) 0.080(3) 0.080(3) 0.035(2) 0.011(2) 0.001(2)
C18 0.094(3) 0.094(3) 0.066(2) 0.027(2) -0.004(2) 0.015(3)
C19 0.068(2) 0.078(3) 0.060(2) 0.0086(19) -0.0135(18) 0.007(2)
C20 0.0505(18) 0.0481(18) 0.0581(19) 0.0011(15) -0.0025(15) 0.0014(14)
C21 0.0527(18) 0.0403(16) 0.0487(17) -0.0024(13) 0.0051(14) -0.0010(14)
C22 0.058(2) 0.085(3) 0.075(2) 0.002(2) 0.0053(19) -0.023(2)
C23 0.072(3) 0.119(4) 0.138(4) -0.005(3) 0.000(3) 0.003(3)
C24 0.092(3) 0.087(3) 0.075(3) 0.033(2) 0.009(2) -0.006(2)
C25 0.182(6) 0.083(3) 0.122(4) 0.041(3) -0.016(4) 0.004(4)
C26 0.066(2) 0.066(2) 0.063(2) -0.0135(17) 0.0176(18) -0.0041(18)
C27 0.115(4) 0.092(3) 0.090(3) -0.021(2) 0.041(3) -0.003(3)
C28 0.104(3) 0.087(3) 0.052(2) 0.000(2) 0.002(2) -0.005(2)
C29 0.057(2) 0.0471(19) 0.082(2) -0.0149(17) -0.0074(18) 0.0108(15)
C30 0.093(3) 0.065(2) 0.089(3) 0.008(2) -0.014(2) 0.021(2)
C31 0.054(2) 0.074(3) 0.140(4) -0.027(3) -0.024(2) 0.0148(19)
C32 0.0501(17) 0.0412(16) 0.0483(17) -0.0068(13) -0.0021(13) 0.0007(13)
C33 0.068(2) 0.076(2) 0.072(2) -0.0102(19) -0.0097(18) -0.0238(19)
C34 0.066(2) 0.064(2) 0.0498(18) -0.0057(16) -0.0023(16) 0.0080(17)
C35 0.068(2) 0.0483(18) 0.0580(19) 0.0066(15) 0.0016(16) 0.0084(15)
C36 0.090(3) 0.090(3) 0.063(2) 0.010(2) -0.015(2) 0.019(2)
C37 0.161(4) 0.055(2) 0.093(3) 0.010(2) 0.008(3) 0.047(3)
N1 0.0361(12) 0.0411(13) 0.0509(14) -0.0116(11) -0.0017(10) 0.0000(10)
N2 0.0601(17) 0.0644(18) 0.0630(17) 0.0184(14) 0.0083(14) -0.0077(14)
O1 0.0430(11) 0.0458(11) 0.0490(11) 0.0028(9) -0.0008(9) -0.0056(9)
O2 0.0531(13) 0.0530(13) 0.0521(12) 0.0051(10) -0.0033(10) 0.0019(10)
P1 0.0416(4) 0.0407(4) 0.0544(5) -0.0108(3) 0.0007(3) 0.0026(3)
P2 0.0400(4) 0.0343(4) 0.0461(4) -0.0030(3) -0.0006(3) 0.0006(3)
Rh1 0.03534(13) 0.03457(13) 0.04362(14) -0.00285(9) -0.00078(9) -0.00015(9)

loop_
_atom_type_symbol
_atom_type_description
_atom_type_scat_dispersion_real
_atom_type_scat_dispersion_imag
_atom_type_scat_source
C C 0.0033 0.0016 'International Tables Vol C Tables 4.2.6.8 and 6.1.1.4'
H H 0.0000 0.0000 'International Tables Vol C Tables 4.2.6.8 and 6.1.1.4'
N N 0.0061 0.0033 'International Tables Vol C Tables 4.2.6.8 and 6.1.1.4'
O O 0.0106 0.0060 'International Tables Vol C Tables 4.2.6.8 and 6.1.1.4'
P P 0.1023 0.0942 'International Tables Vol C Tables 4.2.6.8 and 6.1.1.4'
Rh Rh -1.1178 0.9187 'International Tables Vol C Tables 4.2.6.8 and 6.1.1.4'

loop_
_geom_angle_atom_site_label_1
_geom_angle_atom_site_label_2
_geom_angle_atom_site_label_3
_geom_angle
N1 C1 C6 124.5(3)
N1 C1 C2 119.5(2)
C6 C1 C2 115.9(3)
C3 C2 C1 119.9(3)
C3 C2 P1 123.6(2)
C1 C2 P1 115.5(2)
C4 C3 C2 123.3(3)
C3 C4 C5 116.3(3)
C3 C4 C7 121.7(3)
C5 C4 C7 121.9(3)
C6 C5 C4 122.3(3)
C5 C6 C1 121.6(3)
N1 C8 C13 125.2(2)
N1 C8 C9 119.1(2)
C13 C8 C9 115.6(3)
C10 C9 C8 121.3(3)
C10 C9 P2 123.2(2)
C8 C9 P2 115.3(2)
C11 C10 C9 122.0(3)
C10 C11 C12 116.6(3)
C10 C11 C14 121.9(3)
C12 C11 C14 121.5(3)
C13 C12 C11 122.2(3)
C12 C13 C8 121.9(3)
C20 C15 C16 117.5(3)
C20 C15 Rh1 115.7(2)
C16 C15 Rh1 126.8(2)
C17 C16 C15 120.5(3)
C18 C17 C16 120.8(4)
C19 C18 C17 119.3(4)
C18 C19 C20 120.1(3)
C15 C20 C19 121.8(3)
O2 C21 O1 119.6(3)
O2 C21 N2 120.7(3)
O1 C21 N2 119.7(3)
O2 C21 Rh1 63.65(16)
O1 C21 Rh1 55.92(14)
N2 C21 Rh1 175.6(2)
N2 C22 C23 112.6(3)
N2 C24 C25 113.4(4)
C27 C26 C28 110.2(3)
C27 C26 P1 117.1(3)
C28 C26 P1 110.1(2)
C30 C29 C31 111.9(3)
C30 C29 P1 114.2(2)
C31 C29 P1 108.6(2)
C33 C32 C34 111.3(3)
C33 C32 P2 108.9(2)
C34 C32 P2 114.4(2)
C37 C35 C36 109.5(3)
C37 C35 P2 116.0(2)
C36 C35 P2 109.8(2)
C1 N1 C8 121.6(2)
C1 N1 Rh1 118.96(18)
C8 N1 Rh1 118.59(17)
C21 N2 C22 121.0(3)
C21 N2 C24 119.4(3)
C22 N2 C24 118.5(3)
C21 O1 Rh1 93.86(17)
C21 O2 Rh1 86.59(17)
C2 P1 C29 109.01(15)
C2 P1 C26 104.66(15)
C29 P1 C26 104.06(17)
C2 P1 Rh1 100.09(10)
C29 P1 Rh1 125.62(12)
C26 P1 Rh1 111.70(12)
C9 P2 C32 107.63(13)
C9 P2 C35 105.92(15)
C32 P2 C35 103.92(14)
C9 P2 Rh1 99.65(10)
C32 P2 Rh1 123.78(10)
C35 P2 Rh1 114.52(11)
C15 Rh1 N1 91.24(11)
C15 Rh1 O1 97.27(10)
N1 Rh1 O1 171.44(8)
C15 Rh1 O2 157.08(10)
N1 Rh1 O2 111.55(9)
O1 Rh1 O2 59.98(7)
C15 Rh1 P1 91.70(9)
N1 Rh1 P1 84.05(7)
O1 Rh1 P1 94.76(6)
O2 Rh1 P1 92.93(7)
C15 Rh1 P2 92.75(9)
N1 Rh1 P2 82.45(7)
O1 Rh1 P2 97.97(7)
O2 Rh1 P2 88.17(7)
P1 Rh1 P2 165.87(3)
C15 Rh1 C21 127.45(11)
N1 Rh1 C21 141.30(10)
O1 Rh1 C21 30.22(8)
O2 Rh1 C21 29.77(8)
P1 Rh1 C21 94.25(8)
P2 Rh1 C21 93.67(8)

loop_
_geom_bond_atom_site_label_1
_geom_bond_atom_site_label_2
_geom_bond_distance
C1 N1 1.393(3)
C1 C6 1.402(4)
C1 C2 1.412(4)
C2 C3 1.412(4)
C2 P1 1.785(3)
C3 C4 1.356(4)
C4 C5 1.395(4)
C4 C7 1.506(4)
C5 C6 1.381(4)
C8 N1 1.396(3)
C8 C13 1.402(4)
C8 C9 1.409(4)
C9 C10 1.387(4)
C9 P2 1.793(3)
C10 C11 1.376(4)
C11 C12 1.392(4)
C11 C14 1.501(4)
C12 C13 1.368(4)
C15 C20 1.381(4)
C15 C16 1.390(4)
C15 Rh1 2.016(3)
C16 C17 1.389(5)
C17 C18 1.374(5)
C18 C19 1.366(5)
C19 C20 1.385(4)
C21 O2 1.263(3)
C21 O1 1.281(3)
C21 N2 1.352(4)
C21 Rh1 2.539(3)
C22 N2 1.450(4)
C22 C23 1.506(5)
C24 N2 1.459(4)
C24 C25 1.495(6)
C26 C27 1.510(5)
C26 C28 1.532(5)
C26 P1 1.870(4)
C29 C30 1.502(5)
C29 C31 1.524(5)
C29 P1 1.839(3)
C32 C33 1.517(4)
C32 C34 1.519(4)
C32 P2 1.840(3)
C35 C37 1.513(5)
C35 C36 1.515(5)
C35 P2 1.854(3)
N1 Rh1 2.044(2)
O1 Rh1 2.107(2)
O2 Rh1 2.279(2)
P1 Rh1 2.3061(13)
P2 Rh1 2.3215(12)
